data_2006899
loop_
_publ_author_name
'Ple\<sek, Jarom\'ir'
'\<St\'ibr, Bohumil'
'Cooke, Paul A.'
'Kennedy, John D.'
'McGrath, Thomas D.'
'Thornton-Pett, Mark'

_publ_section_title
;
 An Additional Isomer of the Neutral Dicarbollide Analogue of Ferrocene
 [Fe{C~2~B~9~H~10~(SMe~2~)}~2~]
;
_journal_issue 1
_journal_name_full 'Acta Crystallographica Section C'
_journal_page_first 36
_journal_page_last 38
_journal_paper_doi 10.1107/S0108270197012742
_journal_volume 54
_journal_year 1998
_chemical_formula_iupac '[Fe(C4 H16 B9 S)2]'
_chemical_formula_sum 'C8 H32 B18 Fe S2'
_chemical_formula_weight 442.89
_chemical_name_systematic
;
8,8'-bis(dimethylsulphido)-commo-3,3'-ferra-
bis(3,1,2-closo-ferradicarbadodecaborane(10))
;
_space_group_IT_number 18
_symmetry_cell_setting orthorhombic
_symmetry_space_group_name_Hall 'P 2 2ab'
_symmetry_space_group_name_H-M 'P 21 21 2'
_audit_creation_method SHELXL
_cell_angle_alpha 90.00
_cell_angle_beta 90.00
_cell_angle_gamma 90.00
_cell_formula_units_Z 2
_cell_length_a 13.1891(9)
_cell_length_b 10.5406(8)
_cell_length_c 8.0819(8)
_cell_measurement_reflns_used 30
_cell_measurement_temperature 200(2)
_cell_measurement_theta_max 20.02
_cell_measurement_theta_min 16.16
_cell_volume 1123.55(16)
_computing_cell_refinement DIF4
_computing_data_collection 'DIF4 (Stoe & Cie, 1988a)'
_computing_data_reduction 'REDU4 (Stoe & Cie, 1988b)'
_computing_molecular_graphics 'ORTEX5 (McArdle, 1996)'
_computing_publication_material
;
SHELXL93 (Sheldrick, 1993), PLATON (Spek, 1995)
;
_computing_structure_refinement 'SHELXL93 (Sheldrick, 1993)'
_computing_structure_solution 'SHELXS86 (Sheldrick, 1990)'
_diffrn_ambient_temperature 200(2)
_diffrn_measurement_device_type 'Stoe Stadi-4 four-circle diffractometer'
_diffrn_measurement_method \w/\q
_diffrn_radiation_monochromator graphite
_diffrn_radiation_source 'fine-focus sealed tube'
_diffrn_radiation_type MoK\a
_diffrn_radiation_wavelength 0.71073
_diffrn_reflns_av_R_equivalents 0.0122
_diffrn_reflns_av_sigmaI/netI 0.0126
_diffrn_reflns_limit_h_max 15
_diffrn_reflns_limit_h_min -15
_diffrn_reflns_limit_k_max 12
_diffrn_reflns_limit_k_min -12
_diffrn_reflns_limit_l_max 9
_diffrn_reflns_limit_l_min -9
_diffrn_reflns_number 4680
_diffrn_reflns_theta_max 25.00
_diffrn_reflns_theta_min 2.47
_diffrn_standards_decay_% 0
_diffrn_standards_interval_time 60
_diffrn_standards_number 3
_exptl_absorpt_coefficient_mu 0.852
_exptl_absorpt_correction_T_max 0.764
_exptl_absorpt_correction_T_min 0.652
_exptl_absorpt_correction_type '\y scans'
_exptl_absorpt_process_details '(North, Phillips & Mathews, 1968)'
_exptl_crystal_colour red
_exptl_crystal_density_diffrn 1.310
_exptl_crystal_density_method 'not measured'
_exptl_crystal_description plate
_exptl_crystal_F_000 456
_exptl_crystal_size_max 0.68
_exptl_crystal_size_mid 0.42
_exptl_crystal_size_min 0.27
_refine_diff_density_max 0.169
_refine_diff_density_min -0.179
_refine_ls_abs_structure_details 'Flack (1983) paramter = -0.002(12)'
_refine_ls_abs_structure_Flack -0.002(12)
_refine_ls_extinction_method none
_refine_ls_goodness_of_fit_all 1.127
_refine_ls_goodness_of_fit_obs 1.126
_refine_ls_hydrogen_treatment 'H atoms: see text'
_refine_ls_matrix_type full
_refine_ls_number_parameters 176
_refine_ls_number_reflns 1988
_refine_ls_number_restraints 0
_refine_ls_restrained_S_all 1.127
_refine_ls_restrained_S_obs 1.126
_refine_ls_R_factor_all 0.0168
_refine_ls_R_factor_obs .0165
_refine_ls_shift/esd_max -0.001
_refine_ls_shift/esd_mean 0.000
_refine_ls_structure_factor_coef Fsqd
_refine_ls_weighting_details 'w = 1/[\s^2^(Fo^2^)+(0.0277P)^2^+0.1595P] where P=(Fo^2^+2Fc^2^)/3'
_refine_ls_weighting_scheme calc
_refine_ls_wR_factor_all 0.0452
_refine_ls_wR_factor_obs .0450
_reflns_number_observed 1969
_reflns_number_total 1988
_reflns_observed_criterion I>2\s(I)
_cod_data_source_file ab1497.cif
_cod_data_source_block bs8
_cod_depositor_comments
;
The following automatic conversions were performed:

'_refine_ls_weighting_scheme' value 'calc w =
1/[\s^2^(Fo^2^)+(0.0277P)^2^+0.1595P] where P=(Fo^2^+2Fc^2^)/3' was
changed to 'calc'. New tag '_refine_ls_weighting_details' was
created. The value of the new tag was set to 'w =
1/[\s^2^(Fo^2^)+(0.0277P)^2^+0.1595P] where P=(Fo^2^+2Fc^2^)/3'.

Automatic conversion script
Id: cif_fix_values 3143 2015-03-26 13:38:13Z robertas 
;
_cod_original_cell_volume 1123.5(2)
_cod_original_formula_sum 'C8 H32 B18 Fe1 S2'
_cod_database_code 2006899
_cod_database_fobs_code 2006899

loop_
_symmetry_equiv_pos_as_xyz
'x, y, z'
'-x, -y, z'
'-x+1/2, y+1/2, -z'
'x+1/2, -y+1/2, -z'

loop_
_atom_site_aniso_label
_atom_site_aniso_U_11
_atom_site_aniso_U_22
_atom_site_aniso_U_33
_atom_site_aniso_U_12
_atom_site_aniso_U_13
_atom_site_aniso_U_23
Fe3 .01662(13) .01234(13) .01405(13) .00006(10) .000 .000
C1 .0188(6) .0154(6) .0234(7) -.0007(5) .0005(6) .0007(6)
C2 .0251(8) .0182(7) .0170(6) .0014(6) .0029(6) .0031(5)
B4 .0180(9) .0166(7) .0191(7) -.0004(6) -.0001(6) -.0018(6)
B5 .0233(8) .0154(7) .0279(7) -.0010(8) .0012(8) -.0017(6)
B7 .0211(7) .0174(8) .0177(7) .0001(6) -.0033(6) .0019(6)
S8 .0189(2) .0195(2) .0195(2) -.00233(12) .00202(12) .00154(13)
B6 .0258(8) .0166(8) .0283(7) .0003(8) .0045(9) .0062(6)
B8 .0180(7) .0163(8) .0171(7) -.0015(6) .0009(6) .0011(6)
C81 .0199(7) .0369(9) .0503(10) .0028(6) .0073(7) .0127(9)
C82 .0430(8) .0435(10) .0185(7) -.0153(8) .0041(6) .0002(7)
B9 .0208(7) .0185(7) .0251(8) .0009(6) -.0011(7) .0035(7)
B10 .0238(7) .0176(7) .0288(9) .0018(6) .0025(7) .0024(7)
B11 .0273(9) .0220(9) .0228(8) .0022(8) -.0016(7) .0061(7)
B12 .0219(8) .0160(7) .0234(8) .0014(6) .0036(6) -.0012(6)

loop_
_atom_site_label
_atom_site_fract_x
_atom_site_fract_y
_atom_site_fract_z
_atom_site_U_iso_or_equiv
_atom_site_thermal_displace_type
_atom_site_calc_flag
_atom_site_refinement_flags
_atom_site_occupancy
_atom_site_disorder_group
_atom_site_type_symbol
Fe3 1.0000 1.0000 .85134(3) .01434(8) Uani d S 1 . Fe
C1 .95212(10) .81551(12) .8559(2) .0192(3) Uani d . 1 . C
C2 1.01601(11) .85553(13) 1.0184(2) .0201(3) Uani d . 1 . C
B4 1.01568(12) .85163(14) .6787(2) .0179(3) Uani d . 1 . B
B5 1.0082(2) .6911(2) .7557(2) .0222(3) Uani d . 1 . B
B7 1.12901(12) .9226(2) .9685(2) .0188(3) Uani d . 1 . B
S8 1.21579(2) 1.02464(3) .62051(4) .01928(9) Uani d . 1 . S
B6 1.0062(2) .6951(2) .9740(2) .0236(3) Uani d . 1 . B
B8 1.13275(12) .9133(2) .7508(2) .0171(3) Uani d . 1 . B
C81 1.34379(11) .9681(2) .6363(2) .0357(4) Uani d . 1 . C
H81A 1.3671(4) .9787(11) .7464(13) .054 Uiso calc R 1 . H
H81B 1.3858(5) 1.0149(10) .5633(14) .054 Uiso calc R 1 . H
H81C 1.3460(2) .8809(10) .6075(16) .054 Uiso calc R 1 . H
C82 1.18746(12) .9822(2) .4104(2) .0350(4) Uani d . 1 . C
H82A 1.1192(8) .9950(11) .3901(5) .052 Uiso calc R 1 . H
H82B 1.2032(9) .8976(10) .3934(5) .052 Uiso calc R 1 . H
H82C 1.2254(8) 1.0320(10) .3393(9) .052 Uiso calc R 1 . H
B9 1.19733(12) .79514(14) .8697(2) .0215(3) Uani d . 1 . B
B10 1.11972(12) .65694(14) .8715(2) .0234(3) Uani d . 1 . B
B11 1.12125(13) .7621(2) 1.0436(2) .0240(4) Uani d . 1 . B
B12 1.12685(13) .7515(2) .6896(2) .0205(3) Uani d . 1 . B
H1 .8807(13) .8101(15) .863(2) .026(4) Uiso d . 1 . H
H2 .9798(11) .8757(15) 1.1155(19) .017(4) Uiso d . 1 . H
H4 .9784(13) .8598(16) .556(2) .029(5) Uiso d . 1 . H
H5 .9591(12) .6216(17) .691(2) .026(4) Uiso d . 1 . H
H6 .9576(11) .6418(16) 1.047(2) .023(4) Uiso d . 1 . H
H7 1.1666(12) .9854(18) 1.045(2) .031(4) Uiso d . 1 . H
H9 1.2790(13) .7880(16) .878(2) .029(4) Uiso d . 1 . H
H10 1.1493(13) .5611(16) .877(2) .030(4) Uiso d . 1 . H
H11 1.1453(14) .7436(16) 1.165(2) .027(4) Uiso d . 1 . H
H12 1.1628(12) .7229(15) .5795(19) .021(4) Uiso d . 1 . H

loop_
_atom_type_symbol
_atom_type_description
_atom_type_scat_dispersion_real
_atom_type_scat_dispersion_imag
_atom_type_scat_source
C C 0.0033 0.0016 'International Tables Vol C Tables 4.2.6.8 and 6.1.1.4'
H H 0.0000 0.0000 'International Tables Vol C Tables 4.2.6.8 and 6.1.1.4'
B B 0.0013 0.0007 'International Tables Vol C Tables 4.2.6.8 and 6.1.1.4'
S S 0.1246 0.1234 'International Tables Vol C Tables 4.2.6.8 and 6.1.1.4'
Fe Fe 0.3463 0.8444 'International Tables Vol C Tables 4.2.6.8 and 6.1.1.4'

loop_
_geom_angle_atom_site_label_1
_geom_angle_atom_site_label_2
_geom_angle_atom_site_label_3
_geom_angle_site_symmetry_1
_geom_angle_site_symmetry_3
_geom_angle
_geom_angle_publ_flag
C1 Fe3 C1 2_775 . 177.96(9) y
C1 Fe3 C2 2_775 2_775 46.57(6) ?
C1 Fe3 C2 . 2_775 131.60(6) y
C1 Fe3 C2 2_775 . 131.60(6) ?
C1 Fe3 C2 . . 46.57(6) y
C2 Fe3 C2 2_775 . 97.40(9) y
C1 Fe3 B4 2_775 . 133.44(6) n
C1 Fe3 B4 . . 48.40(6) y
C2 Fe3 B4 2_775 . 179.67(6) n
C2 Fe3 B4 . . 82.80(7) n
C1 Fe3 B4 2_775 2_775 48.40(6) ?
C1 Fe3 B4 . 2_775 133.44(6) ?
C2 Fe3 B4 2_775 2_775 82.80(7) ?
C2 Fe3 B4 . 2_775 179.67(7) n
B4 Fe3 B4 . 2_775 97.01(9) n
C1 Fe3 B7 2_775 . 96.34(6) n
C1 Fe3 B7 . . 82.73(6) n
C2 Fe3 B7 2_775 . 94.29(7) ?
C2 Fe3 B7 . . 48.19(6) y
B4 Fe3 B7 . . 86.04(7) n
B4 Fe3 B7 2_775 . 131.55(7) ?
C1 Fe3 B7 2_775 2_775 82.73(6) ?
C1 Fe3 B7 . 2_775 96.34(6) n
C2 Fe3 B7 2_775 2_775 48.19(6) ?
C2 Fe3 B7 . 2_775 94.29(7) n
B4 Fe3 B7 . 2_775 131.55(7) n
B4 Fe3 B7 2_775 2_775 86.04(7) ?
B7 Fe3 B7 . 2_775 126.71(10) n
C1 Fe3 B8 2_775 2_775 81.58(6) ?
C1 Fe3 B8 . 2_775 99.21(6) n
C2 Fe3 B8 2_775 2_775 81.28(6) ?
C2 Fe3 B8 . 2_775 130.85(6) n
B4 Fe3 B8 . 2_775 98.38(7) n
B4 Fe3 B8 2_775 2_775 49.44(6) ?
B7 Fe3 B8 . 2_775 175.39(7) n
B7 Fe3 B8 2_775 2_775 49.05(6) ?
C1 Fe3 B8 2_775 . 99.21(6) ?
C1 Fe3 B8 . . 81.58(6) n
C2 Fe3 B8 2_775 . 130.85(6) ?
C2 Fe3 B8 . . 81.28(6) n
B4 Fe3 B8 . . 49.44(6) y
B4 Fe3 B8 2_775 . 98.38(7) ?
B7 Fe3 B8 . . 49.05(6) y
B7 Fe3 B8 2_775 . 175.39(6) ?
B8 Fe3 B8 2_775 . 135.25(8) ?
C2 C1 B4 . . 111.61(11) y
C2 C1 B5 . . 111.06(11) ?
B4 C1 B5 . . 63.88(10) ?
C2 C1 B6 . . 62.01(10) ?
B4 C1 B6 . . 114.99(11) ?
B5 C1 B6 . . 61.55(9) ?
C2 C1 Fe3 . . 66.76(7) n
B4 C1 Fe3 . . 67.68(7) n
B5 C1 Fe3 . . 125.95(10) ?
B6 C1 Fe3 . . 125.18(10) ?
C2 C1 H1 . . 119.2(11) ?
B4 C1 H1 . . 123.6(11) ?
B5 C1 H1 . . 114.4(10) ?
B6 C1 H1 . . 109.4(10) ?
Fe3 C1 H1 . . 111.5(10) ?
C1 C2 B7 . . 111.91(11) y
C1 C2 B11 . . 111.65(12) ?
B7 C2 B11 . . 63.66(10) ?
C1 C2 B6 . . 62.52(9) ?
B7 C2 B6 . . 114.97(12) ?
B11 C2 B6 . . 61.61(10) ?
C1 C2 Fe3 . . 66.67(7) n
B7 C2 Fe3 . . 67.94(7) n
B11 C2 Fe3 . . 126.13(10) ?
B6 C2 Fe3 . . 125.57(10) ?
C1 C2 H2 . . 118.1(9) ?
B7 C2 H2 . . 123.3(9) ?
B11 C2 H2 . . 116.1(9) ?
B6 C2 H2 . . 110.7(10) ?
Fe3 C2 H2 . . 109.2(9) ?
C1 B4 B8 . . 103.58(11) y
C1 B4 B5 . . 58.26(8) ?
B8 B4 B5 . . 106.14(12) ?
C1 B4 B12 . . 103.19(11) ?
B8 B4 B12 . . 59.49(10) ?
B5 B4 B12 . . 58.71(10) ?
C1 B4 Fe3 . . 63.92(7) n
B8 B4 Fe3 . . 66.16(7) n
B5 B4 Fe3 . . 117.53(10) ?
B12 B4 Fe3 . . 118.74(10) ?
C1 B4 H4 . . 123.4(9) ?
B8 B4 H4 . . 130.6(9) ?
B5 B4 H4 . . 110.9(9) ?
B12 B4 H4 . . 116.6(9) ?
Fe3 B4 H4 . . 119.4(9) ?
C1 B5 B6 . . 60.10(10) ?
C1 B5 B12 . . 104.47(11) ?
B6 B5 B12 . . 107.82(15) ?
C1 B5 B10 . . 105.28(11) ?
B6 B5 B10 . . 59.44(11) ?
B12 B5 B10 . . 60.10(11) ?
C1 B5 B4 . . 57.86(9) ?
B6 B5 B4 . . 108.82(12) ?
B12 B5 B4 . . 60.75(9) ?
B10 B5 B4 . . 109.00(12) ?
C1 B5 H5 . . 118.5(8) ?
B6 B5 H5 . . 118.6(9) ?
B12 B5 H5 . . 127.7(8) ?
B10 B5 H5 . . 126.7(9) ?
B4 B5 H5 . . 119.2(9) ?
C2 B7 B8 . . 103.80(11) y
C2 B7 B11 . . 58.61(9) ?
B8 B7 B11 . . 106.65(12) ?
C2 B7 B9 . . 103.54(11) ?
B8 B7 B9 . . 60.21(10) ?
B11 B7 B9 . . 58.54(9) ?
C2 B7 Fe3 . . 63.88(8) n
B8 B7 Fe3 . . 66.19(8) n
B11 B7 Fe3 . . 117.94(10) ?
B9 B7 Fe3 . . 119.47(10) ?
C2 B7 H7 . . 123.1(9) ?
B8 B7 H7 . . 128.2(9) ?
B11 B7 H7 . . 115.4(10) ?
B9 B7 H7 . . 120.2(9) ?
Fe3 B7 H7 . . 114.0(10) ?
C81 S8 C82 . . 100.39(9) y
C81 S8 B8 . . 107.16(8) y
C82 S8 B8 . . 104.35(7) y
C2 B6 C1 . . 55.47(8) ?
C2 B6 B10 . . 104.91(12) ?
C1 B6 B10 . . 104.91(11) ?
C2 B6 B11 . . 58.68(9) ?
C1 B6 B11 . . 103.64(12) ?
B10 B6 B11 . . 60.62(11) ?
C2 B6 B5 . . 103.25(11) ?
C1 B6 B5 . . 58.35(9) ?
B10 B6 B5 . . 60.70(11) ?
B11 B6 B5 . . 108.37(15) ?
C2 B6 H6 . . 117.2(9) ?
C1 B6 H6 . . 117.0(9) ?
B10 B6 H6 . . 132.1(9) ?
B11 B6 H6 . . 124.6(9) ?
B5 B6 H6 . . 124.4(10) ?
B7 B8 B4 . . 108.87(11) y
B7 B8 B12 . . 109.23(12) ?
B4 B8 B12 . . 61.24(9) ?
B7 B8 B9 . . 61.00(9) ?
B4 B8 B9 . . 109.61(11) ?
B12 B8 B9 . . 60.16(9) ?
B7 B8 S8 . . 121.99(11) y
B4 B8 S8 . . 122.74(10) y
B12 B8 S8 . . 117.30(10) y
B9 B8 S8 . . 116.64(10) y
B7 B8 Fe3 . . 64.76(8) n
B4 B8 Fe3 . . 64.40(8) n
B12 B8 Fe3 . . 118.70(10) ?
B9 B8 Fe3 . . 118.91(10) ?
S8 B8 Fe3 . . 114.55(8) y
S8 C81 H81A . . 109.47(6) ?
S8 C81 H81B . . 109.47(6) ?
H81A C81 H81B . . 109.5 ?
S8 C81 H81C . . 109.47(6) ?
H81A C81 H81C . . 109.5 ?
H81B C81 H81C . . 109.5 ?
S8 C82 H82A . . 109.47(5) ?
S8 C82 H82B . . 109.47(6) ?
H82A C82 H82B . . 109.5 ?
S8 C82 H82C . . 109.47(6) ?
H82A C82 H82C . . 109.5 ?
H82B C82 H82C . . 109.5 ?
B11 B9 B10 . . 60.27(10) ?
B11 B9 B12 . . 107.61(12) ?
B10 B9 B12 . . 59.80(9) ?
B11 B9 B8 . . 107.17(12) ?
B10 B9 B8 . . 107.46(11) ?
B12 B9 B8 . . 59.60(9) ?
B11 B9 B7 . . 60.63(10) ?
B10 B9 B7 . . 108.55(12) ?
B12 B9 B7 . . 107.00(11) ?
B8 B9 B7 . . 58.78(9) ?
B11 B9 H9 . . 120.3(10) ?
B10 B9 H9 . . 121.0(9) ?
B12 B9 H9 . . 123.4(9) ?
B8 B9 H9 . . 123.8(9) ?
B7 B9 H9 . . 121.5(9) ?
B6 B10 B11 . . 59.90(10) ?
B6 B10 B12 . . 107.85(11) ?
B11 B10 B12 . . 107.29(11) ?
B6 B10 B9 . . 107.85(11) ?
B11 B10 B9 . . 59.35(9) ?
B12 B10 B9 . . 60.32(9) ?
B6 B10 B5 . . 59.87(9) ?
B11 B10 B5 . . 107.15(11) ?
B12 B10 B5 . . 59.71(10) ?
B9 B10 B5 . . 107.79(11) ?
B6 B10 H10 . . 120.0(9) ?
B11 B10 H10 . . 122.9(9) ?
B12 B10 H10 . . 122.5(9) ?
B9 B10 H10 . . 123.8(9) ?
B5 B10 H10 . . 120.5(9) ?
C2 B11 B9 . . 104.65(12) ?
C2 B11 B6 . . 59.71(10) ?
B9 B11 B6 . . 108.34(12) ?
C2 B11 B10 . . 104.82(12) ?
B9 B11 B10 . . 60.38(10) ?
B6 B11 B10 . . 59.48(10) ?
C2 B11 B7 . . 57.73(9) ?
B9 B11 B7 . . 60.83(9) ?
B6 B11 B7 . . 108.48(12) ?
B10 B11 B7 . . 108.79(12) ?
C2 B11 H11 . . 117.6(10) ?
B9 B11 H11 . . 127.6(10) ?
B6 B11 H11 . . 119.0(10) ?
B10 B11 H11 . . 128.2(9) ?
B7 B11 H11 . . 118.2(10) ?
B5 B12 B8 . . 107.42(11) ?
B5 B12 B10 . . 60.19(9) ?
B8 B12 B10 . . 108.04(12) ?
B5 B12 B9 . . 107.82(12) ?
B8 B12 B9 . . 60.24(9) ?
B10 B12 B9 . . 59.88(9) ?
B5 B12 B4 . . 60.53(10) ?
B8 B12 B4 . . 59.28(9) ?
B10 B12 B4 . . 108.90(11) ?
B9 B12 B4 . . 108.11(11) ?
B5 B12 H12 . . 123.4(9) ?
B8 B12 H12 . . 119.3(9) ?
B10 B12 H12 . . 124.3(8) ?
B9 B12 H12 . . 121.9(9) ?
B4 B12 H12 . . 119.4(8) ?

loop_
_geom_bond_atom_site_label_1
_geom_bond_atom_site_label_2
_geom_bond_site_symmetry_2
_geom_bond_distance
_geom_bond_publ_flag
Fe3 C1 2_775 2.044(2) ?
Fe3 C1 . 2.044(2) y
Fe3 C2 2_775 2.045(2) ?
Fe3 C2 . 2.045(2) y
Fe3 B4 . 2.105(2) y
Fe3 B4 2_775 2.105(2) ?
Fe3 B7 . 2.111(2) y
Fe3 B7 2_775 2.111(2) ?
Fe3 B8 2_775 2.135(2) ?
Fe3 B8 . 2.135(2) y
C1 C2 . 1.616(2) y
C1 B4 . 1.702(2) y
C1 B5 . 1.709(2) y
C1 B6 . 1.740(2) y
C1 H1 . .94(2) ?
C2 B7 . 1.698(2) y
C2 B11 . 1.714(2) y
C2 B6 . 1.732(2) y
C2 H2 . .94(2) ?
B4 B8 . 1.773(2) y
B4 B5 . 1.804(2) y
B4 B12 . 1.808(2) y
B4 H4 . 1.11(2) ?
B5 B6 . 1.765(2) y
B5 B12 . 1.771(3) y
B5 B10 . 1.780(3) y
B5 H5 . 1.11(2) ?
B7 B8 . 1.763(2) y
B7 B11 . 1.799(2) y
B7 B9 . 1.803(2) y
B7 H7 . 1.03(2) ?
S8 C81 . 1.795(2) ?
S8 C82 . 1.795(2) ?
S8 B8 . 1.919(2) y
B6 B10 . 1.757(3) y
B6 B11 . 1.765(3) y
B6 H6 . 1.04(2) ?
B8 B12 . 1.777(2) y
B8 B9 . 1.789(2) y
C81 H81A . .948(10) ?
C81 H81B . .948(10) ?
C81 H81C . .948(10) ?
C82 H82A . .925(11) ?
C82 H82B . .925(11) ?
C82 H82C . .925(11) ?
B9 B11 . 1.761(2) y
B9 B10 . 1.780(2) y
B9 B12 . 1.787(2) y
B9 H9 . 1.08(2) ?
B10 B11 . 1.778(3) y
B10 B12 . 1.778(2) y
B10 H10 . 1.08(2) ?
B11 H11 . 1.05(2) ?
B12 H12 . 1.05(2) ?
